data_1528597
loop_
_publ_author_name
'Ivanov, S.A.'
'Kaleva, G.M.'
'Eriksson, S.'
'Aleksandrovskii, V.V.'
'Politova, E.D.'

_publ_section_title
;
 Specific features of the structure and weight loss of
 aliovalent-substituted oxides based on lanthanum gallate (La, Sr) (Ga,
 Fe, Mg) O(3-y)
;
_journal_name_full Kristallografiya
_journal_page_first 241
_journal_page_last 247
_journal_volume 51
_journal_year 2006
_chemical_formula_sum 'Fe0.2 Ga0.56 La0.89 Mg0.24 O2.8 Sr0.11'
_chemical_name_systematic '(La0.89 Sr0.11) (Ga0.56 Mg0.24 Fe0.20) O2.80'
_space_group_IT_number 15
_symmetry_space_group_name_Hall '-I 2ya'
_symmetry_space_group_name_H-M 'I 1 2/a 1'
_cell_angle_alpha 90
_cell_angle_beta 90.37
_cell_angle_gamma 90
_cell_formula_units_Z 4
_cell_length_a 7.8106
_cell_length_b 5.585
_cell_length_c 5.5097
_cell_volume 240.340
_citation_journal_id_ASTM KRISAJ
_cod_data_source_file Ivanov_KRISAJ_2006_997.cif
_cod_data_source_block Fe0.2Ga0.56La0.89Mg0.24O2.8Sr0.11
_cod_original_cell_volume 240.3402
_cod_original_sg_symbol_Hall '-C 2yc (x+z,y,-x)'
_cod_database_code 1528597

loop_
_symmetry_equiv_pos_as_xyz
x,y,z
-x+1/2,y,-z
-x,-y,-z
x-1/2,-y,z
x+1/2,y+1/2,z+1/2
-x+1,y+1/2,-z+1/2
-x+1/2,-y+1/2,-z+1/2
x,-y+1/2,z+1/2

loop_
_atom_site_label
_atom_site_type_symbol
_atom_site_fract_x
_atom_site_fract_y
_atom_site_fract_z
_atom_site_occupancy
_atom_site_U_iso_or_equiv
Mg1 Mg+2 0 0.5 0 0.24 0.0
Sr1 Sr+2 0.25 0.0023 0 0.11 0.0
Ga1 Ga+3 0 0.5 0 0.56 0.0
O2 O-2 0.25 0.4485 0 0.84 0.0
Fe1 Fe+2 0 0.5 0 0.2 0.0
O1 O-2 -0.0221 0.285 0.2846 0.98 0.0
La1 La+3 0.25 0.0023 0 0.89 0.0
